data_7158608
loop_
_publ_author_name
'Chernykh, Anton V.'
'Chernykh, Alla V.'
'Radchenko, Dmytro S.'
'Chheda, Pratik Rajesh'
'Rusanov, Eduard B.'
'Grygorenko, Oleksandr O.'
'Spies, M. Ashley'
'Volochnyuk, Dmitriy M.'
'Komarov, Igor V.'

_publ_section_title
;
 A stereochemical journey around spirocyclic glutamic acid analogs
;
_journal_name_full 'Organic &amp; Biomolecular Chemistry'
_journal_paper_doi 10.1039/D2OB00146B
_journal_year 2022
_chemical_absolute_configuration ad
_chemical_formula_moiety 'C16 H26 N2 O3 S, C9 H10 N2 O'
_chemical_formula_sum 'C25 H36 N4 O4 S'
_chemical_formula_weight 488.64
_space_group_crystal_system orthorhombic
_space_group_IT_number 19
_space_group_name_Hall 'P 2ac 2ab'
_space_group_name_H-M_alt 'P 21 21 21'
_atom_sites_solution_hydrogens mixed
_audit_creation_method SHELXL-2016/4
_audit_update_record
;
2021-09-08 deposited with the CCDC.	2022-03-03 downloaded from the CCDC.
;
_cell_angle_alpha 90
_cell_angle_beta 90
_cell_angle_gamma 90
_cell_formula_units_Z 4
_cell_length_a 11.3229(14)
_cell_length_b 12.9953(15)
_cell_length_c 17.423(2)
_cell_measurement_reflns_used 1286
_cell_measurement_temperature 138(2)
_cell_measurement_theta_max 20.86
_cell_measurement_theta_min 2.39
_cell_volume 2563.7(5)
_computing_cell_refinement 'Bruker SMART'
_computing_data_collection 'Bruker SMART'
_computing_data_reduction 'Bruker SAINT'
_computing_molecular_graphics 'Bruker SHELXTL'
_computing_publication_material 'Bruker SHELXTL'
_computing_structure_refinement 'SHELXL-2016/4 (Sheldrick, 2016)'
_computing_structure_solution 'Bruker SHELXTL'
_diffrn_ambient_temperature 138(2)
_diffrn_measured_fraction_theta_full 1.000
_diffrn_measured_fraction_theta_max 1.000
_diffrn_measurement_device_type 'CCD area detector'
_diffrn_measurement_method 'omega scans'
_diffrn_radiation_monochromator graphite
_diffrn_radiation_source 'sealed tube'
_diffrn_radiation_type MoK\a
_diffrn_radiation_wavelength 0.71073
_diffrn_reflns_av_R_equivalents 0.0734
_diffrn_reflns_av_unetI/netI 0.0592
_diffrn_reflns_Laue_measured_fraction_full 1.000
_diffrn_reflns_Laue_measured_fraction_max 1.000
_diffrn_reflns_limit_h_max 13
_diffrn_reflns_limit_h_min -13
_diffrn_reflns_limit_k_max 15
_diffrn_reflns_limit_k_min -15
_diffrn_reflns_limit_l_max 21
_diffrn_reflns_limit_l_min -21
_diffrn_reflns_number 26501
_diffrn_reflns_point_group_measured_fraction_full 1.000
_diffrn_reflns_point_group_measured_fraction_max 1.000
_diffrn_reflns_theta_full 25.242
_diffrn_reflns_theta_max 25.499
_diffrn_reflns_theta_min 1.955
_exptl_absorpt_coefficient_mu 0.164
_exptl_absorpt_correction_T_max 0.97
_exptl_absorpt_correction_T_min 0.79
_exptl_absorpt_correction_type multi-scan
_exptl_absorpt_process_details SADABS
_exptl_crystal_colour colourless
_exptl_crystal_density_diffrn 1.266
_exptl_crystal_description block
_exptl_crystal_F_000 1048
_exptl_crystal_size_max 0.370
_exptl_crystal_size_mid 0.260
_exptl_crystal_size_min 0.220
_refine_diff_density_max 0.180
_refine_diff_density_min -0.200
_refine_diff_density_rms 0.042
_refine_ls_abs_structure_details
;
 Flack x determined using 1404 quotients [(I+)-(I-)]/[(I+)+(I-)]
 (Parsons, Flack and Wagner, Acta Cryst. B69 (2013) 249-259).
;
_refine_ls_abs_structure_Flack -0.04(5)
_refine_ls_extinction_method none
_refine_ls_goodness_of_fit_ref 1.028
_refine_ls_hydrogen_treatment mixed
_refine_ls_matrix_type full
_refine_ls_number_parameters 318
_refine_ls_number_reflns 4768
_refine_ls_number_restraints 0
_refine_ls_restrained_S_all 1.028
_refine_ls_R_factor_all 0.0605
_refine_ls_R_factor_gt 0.0401
_refine_ls_shift/su_max 0.000
_refine_ls_shift/su_mean 0.000
_refine_ls_structure_factor_coef Fsqd
_refine_ls_weighting_details 'w=1/[\s^2^(Fo^2^)+(0.0357P)^2^] where P=(Fo^2^+2Fc^2^)/3'
_refine_ls_weighting_scheme calc
_refine_ls_wR_factor_gt 0.0767
_refine_ls_wR_factor_ref 0.0838
_reflns_Friedel_coverage 0.767
_reflns_Friedel_fraction_full 1.000
_reflns_Friedel_fraction_max 1.000
_reflns_number_gt 3834
_reflns_number_total 4768
_reflns_threshold_expression 'I > 2\s(I)'
_cod_data_source_file d2ob00146b2.cif
_cod_data_source_block xray90[53a]
_cod_database_code 7158608
_shelx_shelxl_version_number 2016/4
_shelx_space_group_comment
;
The symmetry employed for this shelxl refinement is uniquely defined
by the following loop, which should always be used as a source of
symmetry information in preference to the above space-group names.
They are only intended as comments.
;
_shelx_estimated_absorpt_t_min 0.942
_shelx_estimated_absorpt_t_max 0.965

loop_
_space_group_symop_operation_xyz
'x, y, z'
'-x+1/2, -y, z+1/2'
'-x, y+1/2, -z+1/2'
'x+1/2, -y+1/2, -z'

loop_
_atom_site_label
_atom_site_type_symbol
_atom_site_fract_x
_atom_site_fract_y
_atom_site_fract_z
_atom_site_U_iso_or_equiv
_atom_site_adp_type
_atom_site_occupancy
_atom_site_site_symmetry_order
_atom_site_calc_flag
_atom_site_refinement_flags_posn
_atom_site_refinement_flags_adp
_atom_site_refinement_flags_occupancy
_atom_site_disorder_assembly
_atom_site_disorder_group
S1 S 0.35694(7) 0.44361(6) 0.85597(5) 0.0225(2) Uani 1 1 d . . . . .
O1 O -0.00595(19) 0.35004(17) 0.91404(14) 0.0287(6) Uani 1 1 d . . . . .
O2 O -0.11564(18) 0.29274(16) 0.81621(13) 0.0254(6) Uani 1 1 d . . . . .
O3 O 0.3451(2) 0.53084(16) 0.91003(13) 0.0318(6) Uani 1 1 d . . . . .
O4 O 0.7829(2) 0.36651(18) 0.59428(14) 0.0332(6) Uani 1 1 d . . . . .
N1 N 0.2044(3) 0.3521(2) 1.06053(17) 0.0361(8) Uani 1 1 d . . . . .
N2 N 0.2407(2) 0.3650(2) 0.86337(16) 0.0219(7) Uani 1 1 d . . . . .
H2N H 0.175(3) 0.390(2) 0.8608(19) 0.023(10) Uiso 1 1 d . . . . .
N3 N 0.3673(3) 0.1679(2) 0.60019(19) 0.0424(8) Uani 1 1 d . . . . .
N4 N 0.6499(3) 0.2417(2) 0.56227(17) 0.0280(7) Uani 1 1 d . . . . .
H4N H 0.686(3) 0.193(3) 0.585(2) 0.036(12) Uiso 1 1 d . . . . .
C1 C 0.2441(3) 0.2841(2) 0.92160(19) 0.0203(7) Uani 1 1 d . . . . .
C2 C 0.3530(3) 0.2131(2) 0.9128(2) 0.0255(8) Uani 1 1 d . . . . .
H2A H 0.420871 0.246299 0.886860 0.031 Uiso 1 1 calc R U . . .
H2B H 0.377817 0.179478 0.961118 0.031 Uiso 1 1 calc R U . . .
C3 C 0.2793(3) 0.1438(2) 0.8600(2) 0.0252(8) Uani 1 1 d . . . . .
H3A H 0.288722 0.069368 0.870451 0.030 Uiso 1 1 calc R U . . .
H3B H 0.289203 0.158910 0.804693 0.030 Uiso 1 1 calc R U . . .
C4 C 0.1671(3) 0.1913(2) 0.89564(19) 0.0206(7) Uani 1 1 d . . . . .
C5 C 0.1024(3) 0.1237(3) 0.9549(2) 0.0280(8) Uani 1 1 d . . . . .
H5A H 0.147933 0.062635 0.971612 0.034 Uiso 1 1 calc R U . . .
H5B H 0.071128 0.162305 0.999454 0.034 Uiso 1 1 calc R U . . .
C6 C 0.0105(3) 0.1009(2) 0.8931(2) 0.0267(8) Uani 1 1 d . . . . .
H6A H -0.072050 0.106054 0.911492 0.032 Uiso 1 1 calc R U . . .
H6B H 0.023784 0.035119 0.865801 0.032 Uiso 1 1 calc R U . . .
C7 C 0.0529(3) 0.1974(2) 0.8473(2) 0.0209(7) Uani 1 1 d . . . . .
H7 H 0.065579 0.184038 0.791423 0.025 Uiso 1 1 calc R U . . .
C8 C -0.0233(3) 0.2889(2) 0.8632(2) 0.0219(8) Uani 1 1 d . . . . .
C9 C -0.2013(3) 0.3751(2) 0.8292(2) 0.0261(8) Uani 1 1 d . . . . .
H9 H -0.212174 0.385374 0.885664 0.031 Uiso 1 1 calc R U . . .
C10 C -0.3154(3) 0.3392(3) 0.7945(2) 0.0394(10) Uani 1 1 d . . . . .
H10A H -0.376092 0.392111 0.801815 0.059 Uiso 1 1 calc R U . . .
H10B H -0.304204 0.326770 0.739535 0.059 Uiso 1 1 calc R U . . .
H10C H -0.340531 0.275330 0.819581 0.059 Uiso 1 1 calc R U . . .
C11 C -0.1574(3) 0.4732(2) 0.7937(2) 0.0382(10) Uani 1 1 d . . . . .
H11A H -0.215081 0.528198 0.802578 0.057 Uiso 1 1 calc R U . . .
H11B H -0.081728 0.492293 0.817032 0.057 Uiso 1 1 calc R U . . .
H11C H -0.146743 0.463264 0.738402 0.057 Uiso 1 1 calc R U . . .
C12 C 0.2216(3) 0.3241(2) 0.9996(2) 0.0235(8) Uani 1 1 d . . . . .
C13 C 0.3229(3) 0.4954(3) 0.7603(2) 0.0276(9) Uani 1 1 d . . . . .
C14 C 0.3194(4) 0.4053(3) 0.7045(2) 0.0440(11) Uani 1 1 d . . . . .
H14A H 0.391600 0.364371 0.710039 0.066 Uiso 1 1 calc R U . . .
H14B H 0.313768 0.431360 0.651886 0.066 Uiso 1 1 calc R U . . .
H14C H 0.250564 0.362134 0.715788 0.066 Uiso 1 1 calc R U . . .
C15 C 0.4265(3) 0.5657(3) 0.7430(2) 0.0310(9) Uani 1 1 d . . . . .
H15A H 0.430126 0.620378 0.781657 0.047 Uiso 1 1 calc R U . . .
H15B H 0.416355 0.596244 0.692033 0.047 Uiso 1 1 calc R U . . .
H15C H 0.499927 0.525781 0.744232 0.047 Uiso 1 1 calc R U . . .
C16 C 0.2081(3) 0.5542(3) 0.7616(2) 0.0413(10) Uani 1 1 d . . . . .
H16A H 0.200480 0.594494 0.714322 0.062 Uiso 1 1 calc R U . . .
H16B H 0.207214 0.600672 0.805954 0.062 Uiso 1 1 calc R U . . .
H16C H 0.142000 0.505831 0.765499 0.062 Uiso 1 1 calc R U . . .
C17 C 0.6968(3) 0.3376(3) 0.5584(2) 0.0243(8) Uani 1 1 d . . . . .
C18 C 0.6217(3) 0.3993(2) 0.5043(2) 0.0242(8) Uani 1 1 d . . . . .
H18 H 0.667567 0.440477 0.466066 0.029 Uiso 1 1 calc R U . . .
C19 C 0.5314(3) 0.3253(2) 0.46847(19) 0.0231(8) Uani 1 1 d . . . . .
C20 C 0.5467(3) 0.2237(2) 0.5159(2) 0.0244(8) Uani 1 1 d . . . . .
C21 C 0.5168(3) 0.4580(2) 0.5410(2) 0.0300(9) Uani 1 1 d . . . . .
H21A H 0.504821 0.442234 0.596045 0.036 Uiso 1 1 calc R U . . .
H21B H 0.518958 0.533216 0.532163 0.036 Uiso 1 1 calc R U . . .
C22 C 0.4319(3) 0.4004(2) 0.4874(2) 0.0294(9) Uani 1 1 d . . . . .
H22A H 0.364215 0.368234 0.514206 0.035 Uiso 1 1 calc R U . . .
H22B H 0.405046 0.441652 0.442975 0.035 Uiso 1 1 calc R U . . .
C23 C 0.5503(3) 0.2645(3) 0.3940(2) 0.0354(10) Uani 1 1 d . . . . .
H23A H 0.622738 0.284357 0.365917 0.042 Uiso 1 1 calc R U . . .
H23B H 0.480831 0.265021 0.359497 0.042 Uiso 1 1 calc R U . . .
C24 C 0.5634(3) 0.1637(3) 0.4404(2) 0.0328(9) Uani 1 1 d . . . . .
H24A H 0.499951 0.113099 0.430260 0.039 Uiso 1 1 calc R U . . .
H24B H 0.642170 0.131414 0.435410 0.039 Uiso 1 1 calc R U . . .
C25 C 0.4465(3) 0.1914(3) 0.5633(2) 0.0298(9) Uani 1 1 d . . . . .

loop_
_atom_site_aniso_label
_atom_site_aniso_U_11
_atom_site_aniso_U_22
_atom_site_aniso_U_33
_atom_site_aniso_U_23
_atom_site_aniso_U_13
_atom_site_aniso_U_12
S1 0.0208(4) 0.0201(4) 0.0267(4) -0.0004(4) -0.0017(4) -0.0020(4)
O1 0.0279(13) 0.0274(13) 0.0309(14) -0.0106(12) -0.0037(11) 0.0046(11)
O2 0.0222(12) 0.0233(12) 0.0306(14) -0.0016(11) -0.0067(11) 0.0047(10)
O3 0.0423(15) 0.0240(12) 0.0290(13) -0.0060(11) 0.0009(12) -0.0083(12)
O4 0.0265(13) 0.0370(15) 0.0363(15) 0.0012(13) -0.0068(12) -0.0034(12)
N1 0.0382(18) 0.0422(19) 0.0279(18) -0.0053(16) -0.0035(15) 0.0011(16)
N2 0.0197(15) 0.0183(15) 0.0277(17) 0.0016(14) 0.0008(13) 0.0000(13)
N3 0.0359(18) 0.045(2) 0.047(2) 0.0043(17) 0.0042(18) -0.0097(18)
N4 0.0250(16) 0.0214(16) 0.0375(18) 0.0046(15) -0.0061(15) 0.0046(15)
C1 0.0211(17) 0.0167(17) 0.0230(19) -0.0006(15) -0.0040(15) -0.0002(14)
C2 0.0257(18) 0.0225(17) 0.0282(19) 0.0019(15) -0.0016(17) 0.0060(17)
C3 0.0243(17) 0.0189(17) 0.033(2) -0.0053(17) -0.0037(17) 0.0051(15)
C4 0.0221(18) 0.0157(16) 0.0240(18) 0.0025(15) 0.0005(15) 0.0017(14)
C5 0.033(2) 0.0221(18) 0.029(2) 0.0047(16) 0.0003(16) 0.0004(16)
C6 0.0231(18) 0.0216(18) 0.035(2) -0.0008(16) 0.0031(16) 0.0007(16)
C7 0.0230(17) 0.0157(16) 0.0240(19) -0.0005(15) 0.0005(16) -0.0005(14)
C8 0.0195(17) 0.0218(18) 0.0243(19) 0.0037(17) 0.0017(16) -0.0049(15)
C9 0.0252(17) 0.0230(18) 0.030(2) 0.0024(16) 0.0003(15) 0.0081(16)
C10 0.0261(19) 0.038(2) 0.054(3) 0.005(2) -0.0060(18) 0.0002(18)
C11 0.039(2) 0.0256(19) 0.050(3) 0.0100(19) -0.001(2) 0.0037(18)
C12 0.0220(18) 0.0196(18) 0.029(2) 0.0009(16) -0.0075(16) 0.0010(15)
C13 0.030(2) 0.030(2) 0.0233(19) 0.0036(16) -0.0014(16) -0.0062(16)
C14 0.057(3) 0.051(2) 0.024(2) -0.0051(19) 0.0039(19) -0.021(2)
C15 0.032(2) 0.028(2) 0.033(2) 0.0074(18) 0.0010(17) -0.0029(18)
C16 0.028(2) 0.053(3) 0.044(2) 0.018(2) -0.0038(18) 0.000(2)
C17 0.0242(18) 0.0233(19) 0.0253(19) 0.0002(16) 0.0054(16) 0.0005(16)
C18 0.0258(18) 0.0197(17) 0.0272(19) 0.0028(16) 0.0017(16) -0.0022(15)
C19 0.0229(17) 0.0229(18) 0.0234(19) 0.0020(15) -0.0013(15) -0.0011(15)
C20 0.0228(18) 0.0188(18) 0.032(2) -0.0027(16) -0.0022(16) 0.0010(15)
C21 0.0279(19) 0.0225(19) 0.040(2) 0.0007(18) -0.0013(17) 0.0025(17)
C22 0.0268(18) 0.0213(18) 0.040(2) 0.0040(18) -0.0038(17) 0.0021(16)
C23 0.036(2) 0.037(2) 0.033(2) -0.0047(19) -0.0032(19) -0.0036(19)
C24 0.0276(19) 0.028(2) 0.043(2) -0.0093(19) 0.0022(17) 0.0020(17)
C25 0.031(2) 0.027(2) 0.032(2) -0.0024(18) -0.0060(18) -0.0028(18)

loop_
_atom_type_symbol
_atom_type_description
_atom_type_scat_dispersion_real
_atom_type_scat_dispersion_imag
_atom_type_scat_source
C C 0.0033 0.0016 'International Tables Vol C Tables 4.2.6.8 and 6.1.1.4'
H H 0.0000 0.0000 'International Tables Vol C Tables 4.2.6.8 and 6.1.1.4'
N N 0.0061 0.0033 'International Tables Vol C Tables 4.2.6.8 and 6.1.1.4'
O O 0.0106 0.0060 'International Tables Vol C Tables 4.2.6.8 and 6.1.1.4'
S S 0.1246 0.1234 'International Tables Vol C Tables 4.2.6.8 and 6.1.1.4'

loop_
_geom_angle_atom_site_label_1
_geom_angle_atom_site_label_2
_geom_angle_atom_site_label_3
_geom_angle
_geom_angle_site_symmetry_1
_geom_angle_site_symmetry_3
_geom_angle_publ_flag
O3 S1 N2 110.35(14) . . ?
O3 S1 C13 106.14(15) . . ?
N2 S1 C13 97.37(14) . . ?
C8 O2 C9 117.0(2) . . ?
C1 N2 S1 118.2(2) . . ?
C17 N4 C20 116.1(3) . . ?
N2 C1 C12 112.4(3) . . ?
N2 C1 C2 112.4(3) . . ?
C12 C1 C2 116.0(3) . . ?
N2 C1 C4 109.9(3) . . ?
C12 C1 C4 116.4(3) . . ?
C2 C1 C4 87.5(2) . . ?
C3 C2 C1 88.6(2) . . ?
C2 C3 C4 88.4(2) . . ?
C5 C4 C3 115.7(3) . . ?
C5 C4 C7 89.8(2) . . ?
C3 C4 C7 119.4(3) . . ?
C5 C4 C1 120.9(3) . . ?
C3 C4 C1 88.0(2) . . ?
C7 C4 C1 126.0(3) . . ?
C6 C5 C4 87.8(3) . . ?
C5 C6 C7 89.7(2) . . ?
C8 C7 C4 115.1(3) . . ?
C8 C7 C6 111.5(3) . . ?
C4 C7 C6 86.5(2) . . ?
O1 C8 O2 123.8(3) . . ?
O1 C8 C7 124.5(3) . . ?
O2 C8 C7 111.7(3) . . ?
O2 C9 C10 106.4(3) . . ?
O2 C9 C11 109.7(3) . . ?
C10 C9 C11 112.5(3) . . ?
N1 C12 C1 178.0(4) . . ?
C16 C13 C15 111.3(3) . . ?
C16 C13 C14 112.2(3) . . ?
C15 C13 C14 110.9(3) . . ?
C16 C13 S1 110.6(2) . . ?
C15 C13 S1 103.8(2) . . ?
C14 C13 S1 107.6(2) . . ?
O4 C17 N4 124.8(3) . . ?
O4 C17 C18 127.7(3) . . ?
N4 C17 C18 107.5(3) . . ?
C17 C18 C19 107.3(3) . . ?
C17 C18 C21 116.0(3) . . ?
C19 C18 C21 88.0(2) . . ?
C22 C19 C23 128.0(3) . . ?
C22 C19 C18 90.2(2) . . ?
C23 C19 C18 125.0(3) . . ?
C22 C19 C20 120.4(3) . . ?
C23 C19 C20 89.8(2) . . ?
C18 C19 C20 103.8(3) . . ?
N4 C20 C25 111.1(3) . . ?
N4 C20 C24 117.5(3) . . ?
C25 C20 C24 115.5(3) . . ?
N4 C20 C19 104.4(3) . . ?
C25 C20 C19 116.9(3) . . ?
C24 C20 C19 89.4(3) . . ?
C22 C21 C18 89.4(3) . . ?
C19 C22 C21 88.9(2) . . ?
C19 C23 C24 90.5(3) . . ?
C20 C24 C23 90.4(2) . . ?
N3 C25 C20 178.7(4) . . ?

loop_
_geom_bond_atom_site_label_1
_geom_bond_atom_site_label_2
_geom_bond_distance
_geom_bond_site_symmetry_2
_geom_bond_publ_flag
S1 O3 1.480(2) . ?
S1 N2 1.672(3) . ?
S1 C13 1.839(3) . ?
O1 C8 1.206(4) . ?
O2 C8 1.329(4) . ?
O2 C9 1.462(4) . ?
O4 C17 1.217(4) . ?
N1 C12 1.138(4) . ?
N2 C1 1.462(4) . ?
N3 C25 1.144(4) . ?
N4 C17 1.356(4) . ?
N4 C20 1.439(4) . ?
C1 C12 1.478(5) . ?
C1 C2 1.547(4) . ?
C1 C4 1.555(4) . ?
C2 C3 1.534(4) . ?
C3 C4 1.543(4) . ?
C4 C5 1.540(4) . ?
C4 C7 1.545(4) . ?
C5 C6 1.527(5) . ?
C6 C7 1.562(4) . ?
C7 C8 1.495(4) . ?
C9 C10 1.501(5) . ?
C9 C11 1.502(4) . ?
C13 C16 1.509(5) . ?
C13 C15 1.517(4) . ?
C13 C14 1.521(5) . ?
C17 C18 1.501(5) . ?
C18 C19 1.536(4) . ?
C18 C21 1.550(4) . ?
C19 C22 1.526(4) . ?
C19 C23 1.534(5) . ?
C19 C20 1.568(4) . ?
C20 C25 1.465(5) . ?
C20 C24 1.541(5) . ?
C21 C22 1.535(5) . ?
C23 C24 1.546(5) . ?
